data_7062343
loop_
_publ_author_name
'Kazakov, Gennady G.'
'Druzhkov, Nikolay O.'
'Rumyantcev, Roman V.'
'Fukin, Georgy K.'
'Starikov, Andrey G.'
'Piskunov, Alexandr V.'
'Cherkasov, Vladimir K.'

_publ_section_title
;
 The reactivity of N-heterocyclic diphospholenes towards iron triad
 carbonyls
;
_journal_issue 12
_journal_name_full 'New Journal of Chemistry'
_journal_page_first 5953
_journal_page_last 5960
_journal_paper_doi 10.1039/D3NJ00450C
_journal_volume 47
_journal_year 2023
_chemical_formula_moiety 'C41 H42 Co N2 O3 P'
_chemical_formula_sum 'C41 H42 Co N2 O3 P'
_chemical_formula_weight 700.66
_space_group_crystal_system monoclinic
_space_group_IT_number 14
_space_group_name_Hall '-P 2ybc'
_space_group_name_H-M_alt 'P 1 21/c 1'
_atom_sites_solution_hydrogens geom
_atom_sites_solution_primary dual
_atom_sites_solution_secondary difmap
_audit_creation_method SHELXL-2017/1
_audit_update_record
;
2023-02-27 deposited with the CCDC.	2023-03-02 downloaded from the CCDC.
;
_cell_angle_alpha 90
_cell_angle_beta 91.3690(10)
_cell_angle_gamma 90
_cell_formula_units_Z 4
_cell_length_a 14.1235(2)
_cell_length_b 12.3282(2)
_cell_length_c 21.0680(3)
_cell_measurement_reflns_used 14051
_cell_measurement_temperature 100(2)
_cell_measurement_theta_max 30.9540
_cell_measurement_theta_min 3.0340
_cell_volume 3667.26(9)
_computing_cell_refinement 'CrysAlis Pro'
_computing_data_collection 'CrysAlis Pro'
_computing_data_reduction 'CrysAlis Pro'
_computing_molecular_graphics Mercury
_computing_publication_material Mercury
_computing_structure_refinement SHELXL-2017/1
_computing_structure_solution SHELXT-2014/5
_diffrn_ambient_temperature 100(2)
_diffrn_measured_fraction_theta_full 0.998
_diffrn_measured_fraction_theta_max 0.998
_diffrn_measurement_device_type 'Xcalibur EOS (CCD)'
_diffrn_measurement_method '\w scans'
_diffrn_radiation_type MoK\a
_diffrn_radiation_wavelength 0.71073
_diffrn_reflns_av_R_equivalents 0.0426
_diffrn_reflns_av_unetI/netI 0.0334
_diffrn_reflns_Laue_measured_fraction_full 0.998
_diffrn_reflns_Laue_measured_fraction_max 0.998
_diffrn_reflns_limit_h_max 19
_diffrn_reflns_limit_h_min -19
_diffrn_reflns_limit_k_max 16
_diffrn_reflns_limit_k_min -16
_diffrn_reflns_limit_l_max 28
_diffrn_reflns_limit_l_min -28
_diffrn_reflns_number 52679
_diffrn_reflns_point_group_measured_fraction_full 0.998
_diffrn_reflns_point_group_measured_fraction_max 0.998
_diffrn_reflns_theta_full 25.242
_diffrn_reflns_theta_max 28.698
_diffrn_reflns_theta_min 2.902
_diffrn_source 'fine focus sealed tube'
_exptl_absorpt_coefficient_mu 0.551
_exptl_absorpt_correction_T_max 1.000
_exptl_absorpt_correction_T_min 0.468
_exptl_absorpt_correction_type gaussian
_exptl_absorpt_process_details
;
CrysAlis Pro 1.171.38.46. Numerical absorption correction based on gaussian
integration over a multifaceted crystal model. Empirical absorption correction
using spherical harmonics, implemented in SCALE3 ABSPACK scaling algorithm.
;
_exptl_crystal_colour yellow
_exptl_crystal_density_diffrn 1.269
_exptl_crystal_description prism
_exptl_crystal_F_000 1472
_exptl_crystal_size_max 0.380
_exptl_crystal_size_mid 0.330
_exptl_crystal_size_min 0.110
_refine_diff_density_max 0.388
_refine_diff_density_min -0.329
_refine_diff_density_rms 0.052
_refine_ls_extinction_method none
_refine_ls_goodness_of_fit_ref 1.020
_refine_ls_hydrogen_treatment constr
_refine_ls_matrix_type full
_refine_ls_number_parameters 441
_refine_ls_number_reflns 9476
_refine_ls_number_restraints 0
_refine_ls_restrained_S_all 1.020
_refine_ls_R_factor_all 0.0500
_refine_ls_R_factor_gt 0.0347
_refine_ls_shift/su_max 0.002
_refine_ls_shift/su_mean 0.000
_refine_ls_structure_factor_coef Fsqd
_refine_ls_weighting_details 'w=1/[\s^2^(Fo^2^)+(0.0380P)^2^+1.3500P] where P=(Fo^2^+2Fc^2^)/3'
_refine_ls_weighting_scheme calc
_refine_ls_wR_factor_gt 0.0801
_refine_ls_wR_factor_ref 0.0855
_reflns_Friedel_coverage 0.000
_reflns_number_gt 7604
_reflns_number_total 9476
_reflns_threshold_expression 'I > 2\s(I)'
_cod_data_source_file d3nj00450c3.cif
_cod_data_source_block coco3dzp
_cod_depositor_comments 'Adding full bibliography for 7062340--7062343.cif.'
_cod_original_sg_symbol_H-M 'P 21/c'
_cod_database_code 7062343
_shelx_shelxl_version_number 2017/1
_shelx_space_group_comment
;
The symmetry employed for this shelxl refinement is uniquely defined
by the following loop, which should always be used as a source of
symmetry information in preference to the above space-group names.
They are only intended as comments.
;
_shelx_estimated_absorpt_t_min 0.818
_shelx_estimated_absorpt_t_max 0.942

loop_
_space_group_symop_operation_xyz
'x, y, z'
'-x, y+1/2, -z+1/2'
'-x, -y, -z'
'x, -y-1/2, z-1/2'

loop_
_atom_site_label
_atom_site_type_symbol
_atom_site_fract_x
_atom_site_fract_y
_atom_site_fract_z
_atom_site_U_iso_or_equiv
_atom_site_adp_type
_atom_site_occupancy
_atom_site_site_symmetry_order
_atom_site_calc_flag
_atom_site_refinement_flags_posn
_atom_site_refinement_flags_adp
_atom_site_refinement_flags_occupancy
_atom_site_disorder_assembly
_atom_site_disorder_group
Co1 Co 0.27760(2) 0.76017(2) 0.26126(2) 0.01473(6) Uani 1 1 d . . . . .
P1 P 0.26764(3) 0.59865(3) 0.26187(2) 0.01220(8) Uani 1 1 d . . . . .
N1 N 0.28182(8) 0.50331(9) 0.31779(5) 0.0115(2) Uani 1 1 d . . . . .
N2 N 0.24892(8) 0.50225(10) 0.20741(5) 0.0119(2) Uani 1 1 d . . . . .
C1 C 0.27409(9) 0.39645(11) 0.29529(6) 0.0116(3) Uani 1 1 d . . . . .
C2 C 0.25475(9) 0.39573(11) 0.23069(6) 0.0119(3) Uani 1 1 d . . . . .
C3 C 0.24441(10) 0.29625(12) 0.19539(7) 0.0134(3) Uani 1 1 d . . . . .
C4 C 0.22579(11) 0.29197(12) 0.12906(7) 0.0169(3) Uani 1 1 d . . . . .
H4A H 0.219579 0.357562 0.105668 0.020 Uiso 1 1 calc R U . . .
C5 C 0.21656(11) 0.19421(13) 0.09804(7) 0.0193(3) Uani 1 1 d . . . . .
H5A H 0.203700 0.192699 0.053578 0.023 Uiso 1 1 calc R U . . .
C6 C 0.22604(11) 0.09753(12) 0.13170(7) 0.0195(3) Uani 1 1 d . . . . .
H6A H 0.220094 0.030105 0.110146 0.023 Uiso 1 1 calc R U . . .
C7 C 0.24400(10) 0.09948(12) 0.19607(7) 0.0178(3) Uani 1 1 d . . . . .
H7A H 0.250329 0.032816 0.218391 0.021 Uiso 1 1 calc R U . . .
C8 C 0.25330(10) 0.19785(12) 0.22993(7) 0.0140(3) Uani 1 1 d . . . . .
C9 C 0.27139(10) 0.19877(12) 0.29848(7) 0.0137(3) Uani 1 1 d . . . . .
C10 C 0.27623(11) 0.10137(12) 0.33378(7) 0.0191(3) Uani 1 1 d . . . . .
H10A H 0.268166 0.034166 0.312260 0.023 Uiso 1 1 calc R U . . .
C11 C 0.29230(11) 0.10117(13) 0.39840(8) 0.0211(3) Uani 1 1 d . . . . .
H11A H 0.293576 0.034596 0.421109 0.025 Uiso 1 1 calc R U . . .
C12 C 0.30671(11) 0.19887(13) 0.43055(7) 0.0192(3) Uani 1 1 d . . . . .
H12A H 0.319051 0.198675 0.475073 0.023 Uiso 1 1 calc R U . . .
C13 C 0.30311(10) 0.29556(12) 0.39796(7) 0.0160(3) Uani 1 1 d . . . . .
H13A H 0.313987 0.361609 0.420187 0.019 Uiso 1 1 calc R U . . .
C14 C 0.28342(10) 0.29797(12) 0.33172(7) 0.0132(3) Uani 1 1 d . . . . .
C15 C 0.28313(10) 0.54004(11) 0.38319(6) 0.0130(3) Uani 1 1 d . . . . .
C16 C 0.36763(10) 0.58220(12) 0.40890(7) 0.0149(3) Uani 1 1 d . . . . .
C17 C 0.36511(11) 0.62231(13) 0.47057(7) 0.0204(3) Uani 1 1 d . . . . .
H17A H 0.421012 0.652101 0.489517 0.025 Uiso 1 1 calc R U . . .
C18 C 0.28290(12) 0.61967(13) 0.50481(7) 0.0230(3) Uani 1 1 d . . . . .
H18A H 0.283159 0.646472 0.547086 0.028 Uiso 1 1 calc R U . . .
C19 C 0.20044(11) 0.57835(13) 0.47798(7) 0.0206(3) Uani 1 1 d . . . . .
H19A H 0.144420 0.577228 0.502047 0.025 Uiso 1 1 calc R U . . .
C20 C 0.19808(10) 0.53813(12) 0.41595(7) 0.0164(3) Uani 1 1 d . . . . .
C21 C 0.45935(10) 0.58287(12) 0.37256(7) 0.0184(3) Uani 1 1 d . . . . .
H21A H 0.442144 0.582906 0.326245 0.022 Uiso 1 1 calc R U . . .
C22 C 0.51611(13) 0.48046(16) 0.38632(10) 0.0363(5) Uani 1 1 d . . . . .
H22A H 0.478287 0.416817 0.374114 0.054 Uiso 1 1 calc R U . . .
H22B H 0.532290 0.476882 0.431766 0.054 Uiso 1 1 calc R U . . .
H22C H 0.574341 0.481629 0.361955 0.054 Uiso 1 1 calc R U . . .
C23 C 0.51901(13) 0.68357(15) 0.38599(10) 0.0353(4) Uani 1 1 d . . . . .
H23A H 0.479277 0.748396 0.381391 0.053 Uiso 1 1 calc R U . . .
H23B H 0.570702 0.687111 0.355843 0.053 Uiso 1 1 calc R U . . .
H23C H 0.545449 0.680003 0.429372 0.053 Uiso 1 1 calc R U . . .
C24 C 0.10577(11) 0.49681(15) 0.38666(7) 0.0229(3) Uani 1 1 d . . . . .
H24A H 0.119722 0.467136 0.343711 0.027 Uiso 1 1 calc R U . . .
C25 C 0.03531(13) 0.59004(18) 0.37768(9) 0.0374(5) Uani 1 1 d . . . . .
H25A H 0.062998 0.646023 0.350809 0.056 Uiso 1 1 calc R U . . .
H25B H 0.020842 0.621202 0.419132 0.056 Uiso 1 1 calc R U . . .
H25C H -0.023071 0.562653 0.357355 0.056 Uiso 1 1 calc R U . . .
C26 C 0.06359(12) 0.40472(16) 0.42592(9) 0.0315(4) Uani 1 1 d . . . . .
H26A H 0.109100 0.344862 0.429235 0.047 Uiso 1 1 calc R U . . .
H26B H 0.004998 0.378967 0.405115 0.047 Uiso 1 1 calc R U . . .
H26C H 0.049717 0.431473 0.468503 0.047 Uiso 1 1 calc R U . . .
C27 C 0.21512(10) 0.53720(11) 0.14516(6) 0.0131(3) Uani 1 1 d . . . . .
C28 C 0.11720(10) 0.54435(13) 0.13412(7) 0.0178(3) Uani 1 1 d . . . . .
C29 C 0.08634(11) 0.57838(15) 0.07405(8) 0.0247(4) Uani 1 1 d . . . . .
H29A H 0.020351 0.582908 0.064602 0.030 Uiso 1 1 calc R U . . .
C30 C 0.15024(12) 0.60566(14) 0.02797(7) 0.0237(3) Uani 1 1 d . . . . .
H30A H 0.127851 0.627761 -0.012898 0.028 Uiso 1 1 calc R U . . .
C31 C 0.24647(11) 0.60095(13) 0.04106(7) 0.0188(3) Uani 1 1 d . . . . .
H31A H 0.289464 0.621375 0.009184 0.023 Uiso 1 1 calc R U . . .
C32 C 0.28168(10) 0.56687(11) 0.10000(7) 0.0140(3) Uani 1 1 d . . . . .
C33 C 0.04549(11) 0.51801(15) 0.18460(8) 0.0258(4) Uani 1 1 d . . . . .
H33A H 0.081398 0.498172 0.224406 0.031 Uiso 1 1 calc R U . . .
C34 C -0.01568(15) 0.4213(2) 0.16529(11) 0.0511(6) Uani 1 1 d . . . . .
H34A H 0.024920 0.358388 0.157637 0.077 Uiso 1 1 calc R U . . .
H34B H -0.052009 0.438781 0.126425 0.077 Uiso 1 1 calc R U . . .
H34C H -0.059316 0.404401 0.199392 0.077 Uiso 1 1 calc R U . . .
C35 C -0.01543(13) 0.6174(2) 0.19899(10) 0.0431(5) Uani 1 1 d . . . . .
H35A H 0.025531 0.677494 0.212862 0.065 Uiso 1 1 calc R U . . .
H35B H -0.059450 0.599619 0.232707 0.065 Uiso 1 1 calc R U . . .
H35C H -0.051329 0.638749 0.160615 0.065 Uiso 1 1 calc R U . . .
C36 C 0.38745(10) 0.56155(13) 0.11367(7) 0.0183(3) Uani 1 1 d . . . . .
H36A H 0.397233 0.549515 0.160301 0.022 Uiso 1 1 calc R U . . .
C37 C 0.43164(13) 0.46616(16) 0.07918(12) 0.0433(5) Uani 1 1 d . . . . .
H37A H 0.401195 0.398631 0.092321 0.065 Uiso 1 1 calc R U . . .
H37B H 0.499520 0.462819 0.089780 0.065 Uiso 1 1 calc R U . . .
H37C H 0.422636 0.475685 0.033247 0.065 Uiso 1 1 calc R U . . .
C38 C 0.43736(12) 0.66670(14) 0.09653(10) 0.0307(4) Uani 1 1 d . . . . .
H38A H 0.405095 0.728004 0.116238 0.046 Uiso 1 1 calc R U . . .
H38B H 0.435804 0.675784 0.050302 0.046 Uiso 1 1 calc R U . . .
H38C H 0.503303 0.663961 0.112011 0.046 Uiso 1 1 calc R U . . .
C39 C 0.24886(12) 0.80623(12) 0.33836(8) 0.0217(3) Uani 1 1 d . . . . .
C40 C 0.39692(13) 0.80270(16) 0.25127(9) 0.0322(4) Uani 1 1 d . . . . .
C41 C 0.20706(12) 0.80982(13) 0.19632(8) 0.0221(3) Uani 1 1 d . . . . .
O1 O 0.23340(10) 0.83330(10) 0.38905(6) 0.0330(3) Uani 1 1 d . . . . .
O2 O 0.47405(11) 0.82889(15) 0.24672(9) 0.0613(5) Uani 1 1 d . . . . .
O3 O 0.16267(10) 0.83916(10) 0.15342(6) 0.0347(3) Uani 1 1 d . . . . .

loop_
_atom_site_aniso_label
_atom_site_aniso_U_11
_atom_site_aniso_U_22
_atom_site_aniso_U_33
_atom_site_aniso_U_23
_atom_site_aniso_U_13
_atom_site_aniso_U_12
Co1 0.02048(10) 0.01081(10) 0.01286(10) 0.00018(8) -0.00011(7) 0.00055(8)
P1 0.01562(17) 0.01131(17) 0.00967(16) 0.00013(13) 0.00017(13) 0.00051(13)
N1 0.0137(5) 0.0115(6) 0.0094(5) 0.0002(4) 0.0005(4) 0.0004(4)
N2 0.0153(6) 0.0118(6) 0.0087(5) 0.0006(4) -0.0003(4) -0.0014(4)
C1 0.0108(6) 0.0124(6) 0.0117(6) -0.0012(5) 0.0013(5) -0.0004(5)
C2 0.0121(6) 0.0116(6) 0.0122(6) 0.0015(5) 0.0013(5) -0.0003(5)
C3 0.0133(6) 0.0135(7) 0.0135(7) -0.0015(5) 0.0016(5) -0.0025(5)
C4 0.0218(7) 0.0162(7) 0.0128(7) -0.0001(5) 0.0010(6) -0.0038(6)
C5 0.0222(8) 0.0211(8) 0.0145(7) -0.0044(6) 0.0006(6) -0.0047(6)
C6 0.0221(7) 0.0160(7) 0.0204(8) -0.0060(6) 0.0032(6) -0.0041(6)
C7 0.0200(7) 0.0133(7) 0.0201(7) -0.0005(6) 0.0017(6) -0.0028(6)
C8 0.0130(6) 0.0140(7) 0.0149(7) -0.0011(5) 0.0017(5) -0.0015(5)
C9 0.0126(6) 0.0142(7) 0.0144(7) 0.0015(5) 0.0013(5) -0.0009(5)
C10 0.0233(8) 0.0134(7) 0.0205(8) 0.0016(6) 0.0000(6) -0.0007(6)
C11 0.0265(8) 0.0159(7) 0.0208(8) 0.0071(6) 0.0002(6) 0.0006(6)
C12 0.0217(8) 0.0208(8) 0.0151(7) 0.0047(6) 0.0001(6) 0.0036(6)
C13 0.0187(7) 0.0162(7) 0.0131(7) 0.0006(5) 0.0002(5) 0.0020(6)
C14 0.0125(6) 0.0143(7) 0.0130(7) 0.0021(5) 0.0015(5) 0.0013(5)
C15 0.0175(7) 0.0117(6) 0.0096(6) -0.0002(5) -0.0008(5) 0.0023(5)
C16 0.0199(7) 0.0118(7) 0.0129(7) 0.0019(5) -0.0030(5) 0.0002(5)
C17 0.0290(8) 0.0165(7) 0.0155(7) 0.0001(6) -0.0065(6) -0.0026(6)
C18 0.0408(9) 0.0178(8) 0.0103(7) -0.0024(6) -0.0005(6) 0.0011(7)
C19 0.0270(8) 0.0220(8) 0.0130(7) 0.0009(6) 0.0054(6) 0.0053(6)
C20 0.0188(7) 0.0177(7) 0.0126(7) 0.0009(6) 0.0010(5) 0.0034(6)
C21 0.0166(7) 0.0206(8) 0.0177(7) 0.0010(6) -0.0034(6) -0.0025(6)
C22 0.0275(9) 0.0279(10) 0.0541(13) 0.0077(9) 0.0112(8) 0.0070(7)
C23 0.0264(9) 0.0283(10) 0.0513(12) -0.0052(9) 0.0048(8) -0.0096(7)
C24 0.0155(7) 0.0374(10) 0.0158(7) -0.0017(7) 0.0027(6) 0.0010(7)
C25 0.0227(9) 0.0563(13) 0.0333(10) 0.0117(9) 0.0006(7) 0.0119(8)
C26 0.0233(8) 0.0401(11) 0.0313(10) -0.0003(8) 0.0044(7) -0.0063(8)
C27 0.0169(7) 0.0127(7) 0.0096(6) 0.0006(5) -0.0013(5) -0.0003(5)
C28 0.0160(7) 0.0232(8) 0.0144(7) 0.0009(6) -0.0001(5) -0.0020(6)
C29 0.0187(8) 0.0363(10) 0.0187(8) 0.0038(7) -0.0048(6) -0.0008(7)
C30 0.0288(8) 0.0296(9) 0.0126(7) 0.0041(6) -0.0046(6) 0.0001(7)
C31 0.0244(8) 0.0200(8) 0.0121(7) 0.0030(6) 0.0031(6) -0.0020(6)
C32 0.0183(7) 0.0112(7) 0.0126(7) -0.0008(5) 0.0009(5) -0.0001(5)
C33 0.0145(7) 0.0448(11) 0.0179(8) 0.0070(7) 0.0005(6) -0.0034(7)
C34 0.0408(12) 0.0646(16) 0.0486(13) 0.0009(11) 0.0136(10) -0.0286(11)
C35 0.0267(10) 0.0661(15) 0.0370(11) 0.0058(10) 0.0134(8) 0.0098(10)
C36 0.0160(7) 0.0233(8) 0.0158(7) 0.0044(6) 0.0031(5) -0.0003(6)
C37 0.0250(9) 0.0238(10) 0.0814(17) -0.0062(10) 0.0095(10) 0.0053(7)
C38 0.0206(8) 0.0219(9) 0.0498(12) 0.0018(8) 0.0035(8) -0.0035(7)
C39 0.0307(9) 0.0135(7) 0.0209(8) -0.0004(6) -0.0021(6) 0.0037(6)
C40 0.0327(10) 0.0319(10) 0.0321(10) 0.0062(8) 0.0014(8) -0.0073(8)
C41 0.0316(9) 0.0139(7) 0.0208(8) 0.0013(6) 0.0002(6) -0.0009(6)
O1 0.0555(8) 0.0253(7) 0.0183(6) -0.0048(5) 0.0019(6) 0.0086(6)
O2 0.0347(9) 0.0792(13) 0.0701(12) 0.0215(10) 0.0003(8) -0.0245(8)
O3 0.0473(8) 0.0253(7) 0.0308(7) 0.0094(5) -0.0157(6) -0.0019(6)

loop_
_atom_type_symbol
_atom_type_description
_atom_type_scat_dispersion_real
_atom_type_scat_dispersion_imag
_atom_type_scat_source
C C 0.0033 0.0016 'International Tables Vol C Tables 4.2.6.8 and 6.1.1.4'
H H 0.0000 0.0000 'International Tables Vol C Tables 4.2.6.8 and 6.1.1.4'
N N 0.0061 0.0033 'International Tables Vol C Tables 4.2.6.8 and 6.1.1.4'
O O 0.0106 0.0060 'International Tables Vol C Tables 4.2.6.8 and 6.1.1.4'
P P 0.1023 0.0942 'International Tables Vol C Tables 4.2.6.8 and 6.1.1.4'
Co Co 0.3494 0.9721 'International Tables Vol C Tables 4.2.6.8 and 6.1.1.4'

loop_
_geom_angle_atom_site_label_1
_geom_angle_atom_site_label_2
_geom_angle_atom_site_label_3
_geom_angle
_geom_angle_site_symmetry_1
_geom_angle_site_symmetry_3
_geom_angle_publ_flag
C39 Co1 C41 117.16(7) . . ?
C39 Co1 C40 104.55(8) . . ?
C41 Co1 C40 108.73(8) . . ?
C39 Co1 P1 107.18(5) . . ?
C41 Co1 P1 108.03(5) . . ?
C40 Co1 P1 111.17(6) . . ?
N2 P1 N1 89.89(6) . . ?
N2 P1 Co1 135.74(4) . . ?
N1 P1 Co1 134.27(5) . . ?
C1 N1 C15 127.82(11) . . ?
C1 N1 P1 114.50(9) . . ?
C15 N1 P1 116.64(9) . . ?
C2 N2 C27 127.53(12) . . ?
C2 N2 P1 114.78(9) . . ?
C27 N2 P1 116.97(9) . . ?
C2 C1 N1 110.53(12) . . ?
C2 C1 C14 122.19(13) . . ?
N1 C1 C14 127.28(12) . . ?
C1 C2 N2 110.29(12) . . ?
C1 C2 C3 121.96(13) . . ?
N2 C2 C3 127.74(12) . . ?
C4 C3 C8 119.09(13) . . ?
C4 C3 C2 123.73(13) . . ?
C8 C3 C2 117.18(13) . . ?
C5 C4 C3 120.97(14) . . ?
C5 C4 H4A 119.5 . . ?
C3 C4 H4A 119.5 . . ?
C4 C5 C6 120.08(14) . . ?
C4 C5 H5A 120.0 . . ?
C6 C5 H5A 120.0 . . ?
C7 C6 C5 120.09(14) . . ?
C7 C6 H6A 120.0 . . ?
C5 C6 H6A 120.0 . . ?
C6 C7 C8 121.78(14) . . ?
C6 C7 H7A 119.1 . . ?
C8 C7 H7A 119.1 . . ?
C7 C8 C3 117.99(13) . . ?
C7 C8 C9 121.22(13) . . ?
C3 C8 C9 120.79(13) . . ?
C10 C9 C14 118.00(13) . . ?
C10 C9 C8 121.26(13) . . ?
C14 C9 C8 120.74(13) . . ?
C11 C10 C9 121.83(14) . . ?
C11 C10 H10A 119.1 . . ?
C9 C10 H10A 119.1 . . ?
C10 C11 C12 119.88(14) . . ?
C10 C11 H11A 120.1 . . ?
C12 C11 H11A 120.1 . . ?
C13 C12 C11 120.18(14) . . ?
C13 C12 H12A 119.9 . . ?
C11 C12 H12A 119.9 . . ?
C12 C13 C14 120.91(14) . . ?
C12 C13 H13A 119.5 . . ?
C14 C13 H13A 119.5 . . ?
C13 C14 C9 119.13(13) . . ?
C13 C14 C1 123.76(13) . . ?
C9 C14 C1 117.10(12) . . ?
C16 C15 C20 123.33(13) . . ?
C16 C15 N1 118.39(12) . . ?
C20 C15 N1 118.14(12) . . ?
C17 C16 C15 116.94(13) . . ?
C17 C16 C21 120.62(13) . . ?
C15 C16 C21 122.43(13) . . ?
C18 C17 C16 121.30(15) . . ?
C18 C17 H17A 119.3 . . ?
C16 C17 H17A 119.3 . . ?
C19 C18 C17 120.43(14) . . ?
C19 C18 H18A 119.8 . . ?
C17 C18 H18A 119.8 . . ?
C18 C19 C20 121.00(14) . . ?
C18 C19 H19A 119.5 . . ?
C20 C19 H19A 119.5 . . ?
C19 C20 C15 116.97(14) . . ?
C19 C20 C24 120.03(13) . . ?
C15 C20 C24 122.99(13) . . ?
C22 C21 C16 110.57(13) . . ?
C22 C21 C23 110.78(14) . . ?
C16 C21 C23 112.66(13) . . ?
C22 C21 H21A 107.5 . . ?
C16 C21 H21A 107.5 . . ?
C23 C21 H21A 107.5 . . ?
C21 C22 H22A 109.5 . . ?
C21 C22 H22B 109.5 . . ?
H22A C22 H22B 109.5 . . ?
C21 C22 H22C 109.5 . . ?
H22A C22 H22C 109.5 . . ?
H22B C22 H22C 109.5 . . ?
C21 C23 H23A 109.5 . . ?
C21 C23 H23B 109.5 . . ?
H23A C23 H23B 109.5 . . ?
C21 C23 H23C 109.5 . . ?
H23A C23 H23C 109.5 . . ?
H23B C23 H23C 109.5 . . ?
C20 C24 C25 110.38(15) . . ?
C20 C24 C26 111.74(14) . . ?
C25 C24 C26 111.30(14) . . ?
C20 C24 H24A 107.7 . . ?
C25 C24 H24A 107.7 . . ?
C26 C24 H24A 107.7 . . ?
C24 C25 H25A 109.5 . . ?
C24 C25 H25B 109.5 . . ?
H25A C25 H25B 109.5 . . ?
C24 C25 H25C 109.5 . . ?
H25A C25 H25C 109.5 . . ?
H25B C25 H25C 109.5 . . ?
C24 C26 H26A 109.5 . . ?
C24 C26 H26B 109.5 . . ?
H26A C26 H26B 109.5 . . ?
C24 C26 H26C 109.5 . . ?
H26A C26 H26C 109.5 . . ?
H26B C26 H26C 109.5 . . ?
C28 C27 C32 123.14(13) . . ?
C28 C27 N2 118.13(12) . . ?
C32 C27 N2 118.66(12) . . ?
C29 C28 C27 117.15(13) . . ?
C29 C28 C33 120.02(14) . . ?
C27 C28 C33 122.82(13) . . ?
C30 C29 C28 121.05(15) . . ?
C30 C29 H29A 119.5 . . ?
C28 C29 H29A 119.5 . . ?
C31 C30 C29 120.34(14) . . ?
C31 C30 H30A 119.8 . . ?
C29 C30 H30A 119.8 . . ?
C30 C31 C32 121.31(14) . . ?
C30 C31 H31A 119.3 . . ?
C32 C31 H31A 119.3 . . ?
C31 C32 C27 116.96(13) . . ?
C31 C32 C36 120.79(13) . . ?
C27 C32 C36 122.24(13) . . ?
C28 C33 C34 111.31(15) . . ?
C28 C33 C35 110.74(15) . . ?
C34 C33 C35 111.22(16) . . ?
C28 C33 H33A 107.8 . . ?
C34 C33 H33A 107.8 . . ?
C35 C33 H33A 107.8 . . ?
C33 C34 H34A 109.5 . . ?
C33 C34 H34B 109.5 . . ?
H34A C34 H34B 109.5 . . ?
C33 C34 H34C 109.5 . . ?
H34A C34 H34C 109.5 . . ?
H34B C34 H34C 109.5 . . ?
C33 C35 H35A 109.5 . . ?
C33 C35 H35B 109.5 . . ?
H35A C35 H35B 109.5 . . ?
C33 C35 H35C 109.5 . . ?
H35A C35 H35C 109.5 . . ?
H35B C35 H35C 109.5 . . ?
C32 C36 C38 112.20(13) . . ?
C32 C36 C37 110.84(14) . . ?
C38 C36 C37 110.28(14) . . ?
C32 C36 H36A 107.8 . . ?
C38 C36 H36A 107.8 . . ?
C37 C36 H36A 107.8 . . ?
C36 C37 H37A 109.5 . . ?
C36 C37 H37B 109.5 . . ?
H37A C37 H37B 109.5 . . ?
C36 C37 H37C 109.5 . . ?
H37A C37 H37C 109.5 . . ?
H37B C37 H37C 109.5 . . ?
C36 C38 H38A 109.5 . . ?
C36 C38 H38B 109.5 . . ?
H38A C38 H38B 109.5 . . ?
C36 C38 H38C 109.5 . . ?
H38A C38 H38C 109.5 . . ?
H38B C38 H38C 109.5 . . ?
O1 C39 Co1 177.12(15) . . ?
O2 C40 Co1 177.88(18) . . ?
O3 C41 Co1 177.87(15) . . ?

loop_
_geom_bond_atom_site_label_1
_geom_bond_atom_site_label_2
_geom_bond_distance
_geom_bond_site_symmetry_2
_geom_bond_publ_flag
Co1 C39 1.7767(16) . ?
Co1 C41 1.7816(17) . ?
Co1 C40 1.7823(18) . ?
Co1 P1 1.9962(4) . ?
P1 N2 1.6686(12) . ?
P1 N1 1.6729(12) . ?
N1 C1 1.4034(17) . ?
N1 C15 1.4500(17) . ?
N2 C2 1.4035(18) . ?
N2 C27 1.4503(17) . ?
C1 C2 1.3818(19) . ?
C1 C14 1.4407(19) . ?
C2 C3 1.4399(19) . ?
C3 C4 1.417(2) . ?
C3 C8 1.419(2) . ?
C4 C5 1.376(2) . ?
C4 H4A 0.9500 . ?
C5 C6 1.392(2) . ?
C5 H5A 0.9500 . ?
C6 C7 1.374(2) . ?
C6 H6A 0.9500 . ?
C7 C8 1.412(2) . ?
C7 H7A 0.9500 . ?
C8 C9 1.461(2) . ?
C9 C10 1.413(2) . ?
C9 C14 1.418(2) . ?
C10 C11 1.375(2) . ?
C10 H10A 0.9500 . ?
C11 C12 1.394(2) . ?
C11 H11A 0.9500 . ?
C12 C13 1.376(2) . ?
C12 H12A 0.9500 . ?
C13 C14 1.417(2) . ?
C13 H13A 0.9500 . ?
C15 C16 1.399(2) . ?
C15 C20 1.3998(19) . ?
C16 C17 1.392(2) . ?
C16 C21 1.520(2) . ?
C17 C18 1.382(2) . ?
C17 H17A 0.9500 . ?
C18 C19 1.380(2) . ?
C18 H18A 0.9500 . ?
C19 C20 1.398(2) . ?
C19 H19A 0.9500 . ?
C20 C24 1.517(2) . ?
C21 C22 1.520(2) . ?
C21 C23 1.523(2) . ?
C21 H21A 1.0000 . ?
C22 H22A 0.9800 . ?
C22 H22B 0.9800 . ?
C22 H22C 0.9800 . ?
C23 H23A 0.9800 . ?
C23 H23B 0.9800 . ?
C23 H23C 0.9800 . ?
C24 C25 1.529(2) . ?
C24 C26 1.533(2) . ?
C24 H24A 1.0000 . ?
C25 H25A 0.9800 . ?
C25 H25B 0.9800 . ?
C25 H25C 0.9800 . ?
C26 H26A 0.9800 . ?
C26 H26B 0.9800 . ?
C26 H26C 0.9800 . ?
C27 C28 1.400(2) . ?
C27 C32 1.4019(19) . ?
C28 C29 1.393(2) . ?
C28 C33 1.521(2) . ?
C29 C30 1.383(2) . ?
C29 H29A 0.9500 . ?
C30 C31 1.382(2) . ?
C30 H30A 0.9500 . ?
C31 C32 1.392(2) . ?
C31 H31A 0.9500 . ?
C32 C36 1.516(2) . ?
C33 C34 1.522(3) . ?
C33 C35 1.532(3) . ?
C33 H33A 1.0000 . ?
C34 H34A 0.9800 . ?
C34 H34B 0.9800 . ?
C34 H34C 0.9800 . ?
C35 H35A 0.9800 . ?
C35 H35B 0.9800 . ?
C35 H35C 0.9800 . ?
C36 C38 1.523(2) . ?
C36 C37 1.524(2) . ?
C36 H36A 1.0000 . ?
C37 H37A 0.9800 . ?
C37 H37B 0.9800 . ?
C37 H37C 0.9800 . ?
C38 H38A 0.9800 . ?
C38 H38B 0.9800 . ?
C38 H38C 0.9800 . ?
C39 O1 1.1448(19) . ?
C40 O2 1.142(2) . ?
C41 O3 1.146(2) . ?
